data_7245158
loop_
_publ_author_name
'Tsunashima, Ryo'
'Fujikawa, Naomi'
'Shiga, Misaki'
'Miyagawa, Sayu'
'Ohno, Shiori'
'Masuya-Suzuki, Atsuko'
'Takahashi, Kiyonori'
'Nakamura, Takayoshi'
'Akutagawa, Tomoyuki'
'Nishihara, Sadafumi'

_publ_section_title
;
 Slider-crank Mechanism in a Molecular Crystal: Conversion of Linear
 Thermal Expansion of Lattice to Circular Rotation of Coordination Chain
;
_journal_name_full CrystEngComm
_journal_paper_doi 10.1039/D2CE00768A
_journal_year 2022
_chemical_formula_moiety 'C9 H12 Co1 K1 N5 O3'
_chemical_formula_sum 'C9 H12 Co K N5 O3'
_chemical_formula_weight 336.27
_space_group_crystal_system hexagonal
_space_group_IT_number 190
_space_group_name_Hall 'P -6c -2c'
_space_group_name_H-M_alt 'P -6 2 c'
_atom_sites_solution_hydrogens geom
_atom_sites_solution_primary dual
_audit_creation_date 2020-10-05
_audit_creation_method
;
Olex2 1.3-ac4
(compiled 2019.10.09 svn.r3662 for Rigaku Oxford Diffraction, GUI svn.r5959)
;
_audit_update_record
;
2022-03-17 deposited with the CCDC.	2022-07-19 downloaded from the CCDC.
;
_cell_angle_alpha 90
_cell_angle_beta 90
_cell_angle_gamma 120
_cell_formula_units_Z 2
_cell_length_a 10.3499(5)
_cell_length_b 10.3499(5)
_cell_length_c 7.1351(4)
_cell_measurement_reflns_used 4054
_cell_measurement_temperature 135
_cell_measurement_theta_max 30.9800
_cell_measurement_theta_min 2.2430
_cell_volume 661.92(6)
_computing_cell_refinement 'CrysAlisPro 1.171.41.63a (Rigaku OD, 2020)'
_computing_data_collection 'CrysAlisPro 1.171.41.63a (Rigaku OD, 2020)'
_computing_data_reduction 'CrysAlisPro 1.171.41.63a (Rigaku OD, 2020)'
_computing_molecular_graphics 'Olex2 1.3-ac4 (Dolomanov et al., 2009)'
_computing_publication_material 'Olex2 1.3-ac4 (Dolomanov et al., 2009)'
_computing_structure_refinement 'ShelXL 2018/3 (Sheldrick, 2015)'
_computing_structure_solution 'SHELXT 2018/2 (Sheldrick, 2018)'
_diffrn_ambient_temperature 135
_diffrn_detector 'Hybrid Pixel Array Detector'
_diffrn_detector_area_resol_mean 10.0000
_diffrn_detector_type HyPix
_diffrn_measured_fraction_theta_full 1.000
_diffrn_measured_fraction_theta_max 0.917
_diffrn_measurement_details
;
List of Runs (angles in degrees, time in seconds):

  # Type    Start    End  Width  t~exp~   \w     \q     \k     \f   Frames
#--------------------------------------------------------------------------
  1  \w    -69.00  18.00   0.50    0.21    --    5.18 -19.00 -60.00  174
  2  \w     -6.00  22.00   0.50    0.21    --   -4.95 -99.00-180.00   56
  3  \w     -6.00  28.00   0.50    0.21    --   -4.95 -99.00 -60.00   68
  4  \w      1.00  32.00   0.50    0.21    --    5.18 -97.00  38.00   62
  5  \w     -7.00  78.00   0.50    0.21    --    5.18  20.00 129.00  170
;
_diffrn_measurement_device 'four-circle diffractometer'
_diffrn_measurement_device_type 'XtaLAB Synergy R, HyPix'
_diffrn_measurement_method '\w scans'
_diffrn_measurement_specimen_support 'Mitegen 50um'
_diffrn_orient_matrix_type 'CrysAlisPro convention (1999,Acta A55,543-557)'
_diffrn_orient_matrix_UB_11 0.0029668000
_diffrn_orient_matrix_UB_12 -0.0141520000
_diffrn_orient_matrix_UB_13 -0.0967677000
_diffrn_orient_matrix_UB_21 -0.0742745000
_diffrn_orient_matrix_UB_22 -0.0148802000
_diffrn_orient_matrix_UB_23 -0.0112382000
_diffrn_orient_matrix_UB_31 0.0270737000
_diffrn_orient_matrix_UB_32 0.0764418000
_diffrn_orient_matrix_UB_33 -0.0199403000
_diffrn_radiation_collimation 0.3
_diffrn_radiation_monochromator mirror
_diffrn_radiation_probe x-ray
_diffrn_radiation_type 'Mo K\a'
_diffrn_radiation_wavelength 0.71073
_diffrn_reflns_av_R_equivalents 0.0711
_diffrn_reflns_av_unetI/netI 0.0376
_diffrn_reflns_Laue_measured_fraction_full 1.000
_diffrn_reflns_Laue_measured_fraction_max 0.917
_diffrn_reflns_limit_h_max 12
_diffrn_reflns_limit_h_min -13
_diffrn_reflns_limit_k_max 12
_diffrn_reflns_limit_k_min -14
_diffrn_reflns_limit_l_max 9
_diffrn_reflns_limit_l_min -8
_diffrn_reflns_number 5956
_diffrn_reflns_point_group_measured_fraction_full 1.000
_diffrn_reflns_point_group_measured_fraction_max 0.847
_diffrn_reflns_theta_full 25.242
_diffrn_reflns_theta_max 31.006
_diffrn_reflns_theta_min 2.272
_diffrn_source 'micro-focus sealed X-ray tube'
_diffrn_source_current 24.0
_diffrn_source_power 1.2
_diffrn_source_target Mo
_diffrn_source_type 'Mova (Mo) X-ray Source'
_diffrn_source_voltage 50.0
_exptl_absorpt_coefficient_mu 1.622
_exptl_absorpt_correction_T_max 1.00000
_exptl_absorpt_correction_T_min 0.32302
_exptl_absorpt_correction_type multi-scan
_exptl_absorpt_process_details
;
CrysAlisPro 1.171.41.63a (Rigaku Oxford Diffraction, 2020)
Empirical absorption correction using spherical harmonics,
 implemented in SCALE3 ABSPACK scaling algorithm.
;
_exptl_crystal_colour violet
_exptl_crystal_colour_primary violet
_exptl_crystal_density_diffrn 1.687
_exptl_crystal_description block
_exptl_crystal_F_000 342
_exptl_crystal_size_max 0.29
_exptl_crystal_size_mid 0.266
_exptl_crystal_size_min 0.221
_refine_diff_density_max 0.217
_refine_diff_density_min -0.312
_refine_diff_density_rms 0.057
_refine_ls_abs_structure_details
;
 Flack x determined using 224 quotients [(I+)-(I-)]/[(I+)+(I-)]
 (Parsons, Flack and Wagner, Acta Cryst. B69 (2013) 249-259).
;
_refine_ls_abs_structure_Flack 0.01(2)
_refine_ls_extinction_method none
_refine_ls_goodness_of_fit_ref 0.710
_refine_ls_hydrogen_treatment constr
_refine_ls_matrix_type full
_refine_ls_number_parameters 35
_refine_ls_number_reflns 643
_refine_ls_number_restraints 0
_refine_ls_restrained_S_all 0.710
_refine_ls_R_factor_all 0.0282
_refine_ls_R_factor_gt 0.0261
_refine_ls_shift/su_max 0.000
_refine_ls_shift/su_mean 0.000
_refine_ls_structure_factor_coef Fsqd
_refine_ls_weighting_details 'w=1/[\s^2^(Fo^2^)+(0.1000P)^2^] where P=(Fo^2^+2Fc^2^)/3'
_refine_ls_weighting_scheme calc
_refine_ls_wR_factor_gt 0.0814
_refine_ls_wR_factor_ref 0.0834
_reflns_Friedel_coverage 0.612
_reflns_Friedel_fraction_full 1.000
_reflns_Friedel_fraction_max 0.753
_reflns_number_gt 603
_reflns_number_total 643
_reflns_threshold_expression 'I > 2\s(I)'
_cod_data_source_file d2ce00768a2.cif
_cod_data_source_block 135k
_cod_original_cell_volume 661.92(7)
_cod_database_code 7245158
_shelx_shelxl_version_number 2018/3
_chemical_oxdiff_formula KCoOCN
_chemical_oxdiff_usercomment 005
_shelx_space_group_comment
;
The symmetry employed for this shelxl refinement is uniquely defined
by the following loop, which should always be used as a source of
symmetry information in preference to the above space-group names.
They are only intended as comments.
;
_shelx_estimated_absorpt_t_max 0.716
_shelx_estimated_absorpt_t_min 0.651
_reflns_odcompleteness_completeness 100.00
_reflns_odcompleteness_iscentric 1
_reflns_odcompleteness_theta 26.32
_olex2_refinement_description
;
1. Fixed Uiso
 At 1.2 times of:
  All C(H,H) groups
2.a Secondary CH2 refined with riding coordinates:
 C1(H1A,H1B)
;
_olex2_submission_special_instructions 'No special instructions were received'
_oxdiff_exptl_absorpt_empirical_details
;
Empirical correction (ABSPACK) includes:
- Absorption correction using spherical harmonics
- Frame scaling
;
_oxdiff_exptl_absorpt_empirical_full_max 3.583
_oxdiff_exptl_absorpt_empirical_full_min 0.490

loop_
_space_group_symop_operation_xyz
'x, y, z'
'-y, x-y, z'
'-x+y, -x, z'
'x, y, -z+1/2'
'-y, x-y, -z+1/2'
'-x+y, -x, -z+1/2'
'y, x, -z'
'x-y, -y, -z'
'-x, -x+y, -z'
'y, x, z+1/2'
'x-y, -y, z+1/2'
'-x, -x+y, z+1/2'

loop_
_atom_site_label
_atom_site_type_symbol
_atom_site_fract_x
_atom_site_fract_y
_atom_site_fract_z
_atom_site_U_iso_or_equiv
_atom_site_adp_type
_atom_site_occupancy
_atom_site_site_symmetry_order
_atom_site_calc_flag
_atom_site_refinement_flags_posn
_atom_site_refinement_flags_adp
_atom_site_refinement_flags_occupancy
_atom_site_disorder_assembly
_atom_site_disorder_group
Co1 Co 0.333333 0.666667 0.750000 0.0150(2) Uani 1 6 d S T P . .
K1 K 1.000000 1.000000 1.000000 0.0212(3) Uani 1 6 d S T P . .
O1 O 0.8067(3) 1.0005(3) 0.750000 0.0301(6) Uani 1 2 d S T P . .
N1 N 0.333333 0.666667 0.4339(4) 0.0140(5) Uani 1 3 d S T P . .
N2 N 0.5455(3) 0.8290(3) 0.750000 0.0231(6) Uani 1 2 d S T P . .
C1 C 0.4488(2) 0.6360(3) 0.3583(3) 0.0219(4) Uani 1 1 d . . . . .
H1A H 0.429751 0.537795 0.404317 0.026 Uiso 1 1 calc R U . . .
H1B H 0.548102 0.712929 0.404320 0.026 Uiso 1 1 calc R U . . .
C2 C 0.6735(3) 0.9120(4) 0.750000 0.0198(6) Uani 1 2 d S T P . .

loop_
_atom_site_aniso_label
_atom_site_aniso_U_11
_atom_site_aniso_U_22
_atom_site_aniso_U_33
_atom_site_aniso_U_23
_atom_site_aniso_U_13
_atom_site_aniso_U_12
Co1 0.0155(3) 0.0155(3) 0.0140(4) 0.000 0.000 0.00776(14)
K1 0.0231(4) 0.0231(4) 0.0173(5) 0.000 0.000 0.01157(18)
O1 0.0177(11) 0.0375(12) 0.0300(15) 0.000 0.000 0.0099(10)
N1 0.0138(8) 0.0138(8) 0.0146(12) 0.000 0.000 0.0069(4)
N2 0.0227(13) 0.0260(13) 0.0153(12) 0.000 0.000 0.0081(11)
C1 0.0252(10) 0.0346(9) 0.0136(9) -0.0030(8) -0.0027(8) 0.0207(9)
C2 0.0226(17) 0.0238(14) 0.0143(14) 0.000 0.000 0.0126(13)

loop_
_atom_type_symbol
_atom_type_description
_atom_type_scat_dispersion_real
_atom_type_scat_dispersion_imag
_atom_type_scat_source
C C 0.0033 0.0016 'International Tables Vol C Tables 4.2.6.8 and 6.1.1.4'
H H 0.0000 0.0000 'International Tables Vol C Tables 4.2.6.8 and 6.1.1.4'
Co Co 0.3494 0.9721 'International Tables Vol C Tables 4.2.6.8 and 6.1.1.4'
K K 0.2009 0.2494 'International Tables Vol C Tables 4.2.6.8 and 6.1.1.4'
N N 0.0061 0.0033 'International Tables Vol C Tables 4.2.6.8 and 6.1.1.4'
O O 0.0106 0.0060 'International Tables Vol C Tables 4.2.6.8 and 6.1.1.4'

loop_
_geom_angle_atom_site_label_1
_geom_angle_atom_site_label_2
_geom_angle_atom_site_label_3
_geom_angle
_geom_angle_site_symmetry_1
_geom_angle_site_symmetry_3
_geom_angle_publ_flag
N1 Co1 N1 180.0 . 4_556 ?
N2 Co1 N1 90.0 2_665 . ?
N2 Co1 N1 90.0 2_665 4_556 ?
N2 Co1 N1 90.000(1) . 4_556 ?
N2 Co1 N1 90.000(1) . . ?
N2 Co1 N1 90.0 3_565 . ?
N2 Co1 N1 90.0 3_565 4_556 ?
N2 Co1 N2 120.0 2_665 3_565 ?
N2 Co1 N2 120.000(1) 2_665 . ?
N2 Co1 N2 120.0 . 3_565 ?
O1 K1 O1 135.97(11) 2_765 8_677 ?
O1 K1 O1 80.59(5) 2_765 3_675 ?
O1 K1 O1 80.59(5) 9_767 8_677 ?
O1 K1 O1 83.38(7) 9_767 3_675 ?
O1 K1 O1 136.33(10) . 7_557 ?
O1 K1 O1 83.38(7) . 8_677 ?
O1 K1 O1 83.38(7) 2_765 7_557 ?
O1 K1 O1 136.33(10) 9_767 2_765 ?
O1 K1 O1 136.33(10) 3_675 8_677 ?
O1 K1 O1 80.59(5) . 3_675 ?
O1 K1 O1 80.59(5) 9_767 7_557 ?
O1 K1 O1 135.97(11) . 9_767 ?
O1 K1 O1 135.97(11) 3_675 7_557 ?
O1 K1 O1 80.59(5) . 2_765 ?
O1 K1 O1 80.59(5) 8_677 7_557 ?
O1 K1 C2 142.39(8) 2_765 8_677 ?
O1 K1 C2 142.39(8) 8_677 2_765 ?
O1 K1 C2 80.01(7) 9_767 8_677 ?
O1 K1 C2 16.59(6) 8_677 8_677 ?
O1 K1 C2 16.59(6) 3_675 3_675 ?
O1 K1 C2 120.29(7) . 7_557 ?
O1 K1 C2 16.59(6) 2_765 2_765 ?
O1 K1 C2 73.49(5) 2_765 7_557 ?
O1 K1 C2 80.01(7) . 3_675 ?
O1 K1 C2 80.01(7) 8_677 7_557 ?
O1 K1 C2 142.39(8) 7_557 3_675 ?
O1 K1 C2 120.29(7) 7_557 . ?
O1 K1 C2 120.29(7) 9_767 2_765 ?
O1 K1 C2 142.39(8) . 9_767 ?
O1 K1 C2 80.01(7) 3_675 2_765 ?
O1 K1 C2 16.59(6) 9_767 9_767 ?
O1 K1 C2 73.49(5) 7_557 2_765 ?
O1 K1 C2 120.29(7) 2_765 9_767 ?
O1 K1 C2 73.49(5) 9_767 3_675 ?
O1 K1 C2 73.49(5) 3_675 9_767 ?
O1 K1 C2 120.29(7) 8_677 3_675 ?
O1 K1 C2 96.85(6) 8_677 9_767 ?
O1 K1 C2 73.50(5) . 8_677 ?
O1 K1 C2 80.01(7) 7_557 9_767 ?
O1 K1 C2 96.85(6) . 2_765 ?
O1 K1 C2 120.29(7) 3_675 8_677 ?
O1 K1 C2 16.59(6) . . ?
O1 K1 C2 96.85(6) 7_557 8_677 ?
O1 K1 C2 142.39(7) 9_767 . ?
O1 K1 C2 96.85(6) 9_767 7_557 ?
O1 K1 C2 80.01(7) 2_765 . ?
O1 K1 C2 142.39(7) 3_675 7_557 ?
O1 K1 C2 96.85(6) 3_675 . ?
O1 K1 C2 16.59(6) 7_557 7_557 ?
O1 K1 C2 73.49(5) 8_677 . ?
O1 K1 C2 96.85(6) 2_765 3_675 ?
C2 K1 C2 67.40(7) . 8_677 ?
C2 K1 C2 96.53(3) . 3_675 ?
C2 K1 C2 96.53(3) 8_677 7_557 ?
C2 K1 C2 96.53(3) 9_767 8_677 ?
C2 K1 C2 96.53(3) 9_767 7_557 ?
C2 K1 C2 154.39(11) 2_765 8_677 ?
C2 K1 C2 96.53(3) . 2_765 ?
C2 K1 C2 104.78(10) 3_675 8_677 ?
C2 K1 C2 104.78(10) . 7_557 ?
C2 K1 C2 96.53(3) 2_765 3_675 ?
C2 K1 C2 154.39(11) 3_675 7_557 ?
C2 K1 C2 104.78(10) 9_767 2_765 ?
C2 K1 C2 67.40(7) 9_767 3_675 ?
C2 K1 C2 154.39(11) . 9_767 ?
C2 K1 C2 67.40(7) 2_765 7_557 ?
K1 O1 K1 83.38(7) . 4_556 ?
C2 O1 K1 124.39(14) . . ?
C2 O1 K1 124.39(14) . 4_556 ?
C1 N1 Co1 111.33(14) 2_665 . ?
C1 N1 Co1 111.33(14) 3_565 . ?
C1 N1 Co1 111.33(14) . . ?
C1 N1 C1 107.55(15) 3_565 . ?
C1 N1 C1 107.55(15) 2_665 . ?
C1 N1 C1 107.55(15) 2_665 3_565 ?
C2 N2 Co1 172.7(3) . . ?
N1 C1 C1 111.33(14) . 4 ?
N1 C1 H1A 109.4 . . ?
N1 C1 H1B 109.4 . . ?
C1 C1 H1A 109.4 4 . ?
C1 C1 H1B 109.4 4 . ?
H1A C1 H1B 108.0 . . ?
K1 C2 K1 60.99(5) . 4_556 ?
O1 C2 K1 39.02(11) . 4_556 ?
O1 C2 K1 39.02(11) . . ?
N2 C2 K1 141.56(15) . 4_556 ?
N2 C2 K1 141.56(15) . . ?
N2 C2 O1 179.0(4) . . ?

loop_
_geom_bond_atom_site_label_1
_geom_bond_atom_site_label_2
_geom_bond_distance
_geom_bond_site_symmetry_2
_geom_bond_publ_flag
Co1 N1 2.256(3) . ?
Co1 N1 2.256(3) 4_556 ?
Co1 N2 1.989(3) 3_565 ?
Co1 N2 1.989(3) 2_665 ?
Co1 N2 1.989(3) . ?
K1 O1 2.6820(18) 3_675 ?
K1 O1 2.6820(18) 8_677 ?
K1 O1 2.6820(18) 9_767 ?
K1 O1 2.6820(18) 7_557 ?
K1 O1 2.6819(18) . ?
K1 O1 2.6820(18) 2_765 ?
K1 C2 3.515(2) . ?
K1 C2 3.515(2) 7_557 ?
K1 C2 3.515(2) 8_677 ?
K1 C2 3.515(2) 2_765 ?
K1 C2 3.515(2) 3_675 ?
K1 C2 3.515(2) 9_767 ?
O1 C2 1.216(4) . ?
N1 C1 1.482(2) 3_565 ?
N1 C1 1.482(2) 2_665 ?
N1 C1 1.482(2) . ?
N2 C2 1.163(4) . ?
C1 C1 1.546(5) 4 ?
C1 H1A 0.9900 . ?
C1 H1B 0.9900 . ?

loop_
_geom_torsion_atom_site_label_1
_geom_torsion_atom_site_label_2
_geom_torsion_atom_site_label_3
_geom_torsion_atom_site_label_4
_geom_torsion
_geom_torsion_site_symmetry_1
_geom_torsion_site_symmetry_2
_geom_torsion_site_symmetry_3
_geom_torsion_site_symmetry_4
_geom_torsion_publ_flag
Co1 N1 C1 C1 180.001(1) . . . 4 ?
K1 O1 C2 K1 107.4(3) 4_556 . . . ?
K1 O1 C2 K1 -107.4(3) . . . 4_556 ?
C1 N1 C1 C1 -57.79(16) 2_665 . . 4 ?
C1 N1 C1 C1 57.79(16) 3_565 . . 4 ?
